data_7113230
loop_
_publ_author_name
'Aburaya, Kazuaki'
'Hisaki, Ichiro'
'Tohnai, Norimitsu'
'Miyata, Mikiji'

_publ_section_title
;
 Dependence of the enantioselectivity on reversion of layer directions in
 cholamide inclusion compounds
;
_journal_coden_ASTM CHCOFS
_journal_issue 41
_journal_name_full
;
 Chemical Communications (Cambridge, United Kingdom)
;
_journal_page_first 4257
_journal_page_last 4259
_journal_paper_doi 10.1039/b705822e
_journal_year 2007
_chemical_formula_sum 'C32 H59 N O5'
_chemical_formula_weight 537.82
_space_group_IT_number 19
_symmetry_cell_setting orthorhombic
_symmetry_Int_Tables_number 19
_symmetry_space_group_name_Hall 'P 2ac 2ab'
_symmetry_space_group_name_H-M 'P 21 21 21'
_audit_creation_date 'Mon Jun 18 15:52:49 2007'
_audit_creation_method 'by teXsan'
_cell_angle_alpha 90
_cell_angle_beta 90
_cell_angle_gamma 90
_cell_formula_units_Z 4
_cell_length_a 9.165(2)
_cell_length_b 16.668(3)
_cell_length_c 20.548(4)
_cell_measurement_reflns_used 27386
_cell_measurement_temperature 93.2
_cell_measurement_theta_max 68.2
_cell_measurement_theta_min 3.4
_cell_volume 3139.0(11)
_computing_cell_refinement PROCESS-AUTO
_computing_data_collection PROCESS-AUTO
_computing_data_reduction 'teXsan Ver. 1.10'
_computing_publication_material 'teXsan Ver. 1.10'
_computing_structure_refinement 'teXsan Ver. 1.10'
_computing_structure_solution SIR92
_diffrn_measured_fraction_theta_full 0.9951
_diffrn_measured_fraction_theta_max 0.9951
_diffrn_measurement_device_type 'Rigaku RAXIS-RAPID Imaging Plate'
_diffrn_measurement_method \w
_diffrn_radiation_type 'Cu K\a'
_diffrn_radiation_wavelength 1.5419
_diffrn_reflns_av_R_equivalents 0.144
_diffrn_reflns_limit_h_max 11
_diffrn_reflns_limit_h_min 0
_diffrn_reflns_limit_k_max 19
_diffrn_reflns_limit_k_min 0
_diffrn_reflns_limit_l_max 24
_diffrn_reflns_limit_l_min 0
_diffrn_reflns_number 28162
_diffrn_reflns_theta_full 68.18
_diffrn_reflns_theta_max 68.18
_exptl_absorpt_coefficient_mu 0.588
_exptl_absorpt_correction_T_max 0.936
_exptl_absorpt_correction_T_min 0.914
_exptl_absorpt_correction_type integration
_exptl_absorpt_process_details '(Higashi, 1999)'
_exptl_crystal_colour colorless
_exptl_crystal_density_diffrn 1.138
_exptl_crystal_density_method 'not measured'
_exptl_crystal_description block
_exptl_crystal_size_max 0.200
_exptl_crystal_size_mid 0.200
_exptl_crystal_size_min 0.200
_refine_diff_density_max 0.64
_refine_diff_density_min -0.58
_refine_ls_extinction_method none
_refine_ls_goodness_of_fit_ref 0.564
_refine_ls_hydrogen_treatment noref
_refine_ls_number_parameters 343
_refine_ls_number_reflns 3220
_refine_ls_R_factor_gt 0.0493
_refine_ls_shift/su_max 0.0002
_refine_ls_structure_factor_coef Fsqd
_refine_ls_weighting_details 'w = 1/[\s^2^(Fo^2^) + (0.05000(Max(Fo^2^,0) + 2Fc^2^)/3)^2^]'
_refine_ls_weighting_scheme calc
_refine_ls_wR_factor_ref 0.1347
_reflns_number_gt 1474
_reflns_number_total 3220
_reflns_threshold_expression F^2^>2.0\s(F^2^)
_cod_duplicate_entry 7102209
_cod_data_source_file b705822e.txt
_cod_data_source_block aburaya43
_cod_original_cell_volume 3138.9(10)
_cod_original_sg_symbol_H-M 'P 21 21 21 '
_cod_original_formula_sum 'C32 H59 N O5 '
_cod_database_code 7113230

loop_
_symmetry_equiv_pos_as_xyz
x,y,z
1/2-x,-y,1/2+z
1/2+x,1/2-y,-z
-x,1/2+y,1/2-z

loop_
_atom_site_label
_atom_site_type_symbol
_atom_site_fract_x
_atom_site_fract_y
_atom_site_fract_z
_atom_site_U_iso_or_equiv
_atom_site_adp_type
_atom_site_occupancy
_atom_site_calc_flag
O(1) O -1.0012(4) -0.3386(2) -1.0050(2) 0.020(1) Uani 1.00 d
O(2) O -0.7337(4) -0.1009(2) -0.9255(2) 0.020(1) Uani 1.00 d
O(3) O -1.1475(4) 0.0432(2) -0.9758(2) 0.019(1) Uani 1.00 d
O(4) O -0.9151(4) 0.4996(2) -0.9773(2) 0.022(1) Uani 1.00 d
O(5) O -0.9442(4) 0.0584(2) -1.0706(2) 0.0149(10) Uani 1.00 d
N(1) N -1.1592(5) 0.4870(3) -0.9753(3) 0.021(1) Uani 1.00 d
C(1) C -1.1918(6) -0.2218(3) -0.8726(3) 0.018(2) Uani 1.00 d
C(2) C -1.1643(6) -0.2568(3) -0.9413(3) 0.019(1) Uani 1.00 d
C(3) C -1.0279(6) -0.3080(3) -0.9402(3) 0.018(1) Uani 1.00 d
C(4) C -0.9000(6) -0.2594(3) -0.9170(3) 0.020(2) Uani 1.00 d
C(5) C -0.9233(6) -0.2233(3) -0.8491(3) 0.018(2) Uani 1.00 d
C(6) C -0.7888(6) -0.1775(4) -0.8260(3) 0.020(2) Uani 1.00 d
C(7) C -0.7687(7) -0.0948(4) -0.8579(3) 0.019(2) Uani 1.00 d
C(8) C -0.9090(6) -0.0456(3) -0.8525(3) 0.014(1) Uani 1.00 d
C(9) C -1.0449(6) -0.0899(3) -0.8784(3) 0.016(1) Uani 1.00 d
C(10) C -1.0661(6) -0.1732(4) -0.8436(3) 0.018(2) Uani 1.00 d
C(11) C -1.1825(6) -0.0361(4) -0.8760(3) 0.020(2) Uani 1.00 d
C(12) C -1.1622(6) 0.0483(3) -0.9061(3) 0.015(1) Uani 1.00 d
C(13) C -1.0276(6) 0.0904(3) -0.8777(3) 0.015(1) Uani 1.00 d
C(14) C -0.8943(6) 0.0352(3) -0.8869(3) 0.015(1) Uani 1.00 d
C(15) C -0.7655(6) 0.0880(4) -0.8705(3) 0.020(2) Uani 1.00 d
C(16) C -0.8101(6) 0.1726(3) -0.8937(3) 0.020(2) Uani 1.00 d
C(17) C -0.9733(6) 0.1681(3) -0.9139(3) 0.014(1) Uani 1.00 d
C(18) C -1.0577(6) 0.1104(3) -0.8059(3) 0.022(2) Uani 1.00 d
C(19) C -1.1042(7) -0.1599(3) -0.7716(3) 0.021(2) Uani 1.00 d
C(20) C -1.0545(6) 0.2468(4) -0.9007(3) 0.017(1) Uani 1.00 d
C(21) C -1.2167(6) 0.2435(4) -0.9189(3) 0.023(2) Uani 1.00 d
C(22) C -0.9836(6) 0.3178(3) -0.9379(3) 0.017(1) Uani 1.00 d
C(23) C -1.0200(7) 0.4005(3) -0.9053(3) 0.020(2) Uani 1.00 d
C(24) C -1.0282(7) 0.4671(3) -0.9550(3) 0.017(1) Uani 1.00 d
C(25) C -1.0228(7) -0.1052(4) -1.0877(3) 0.027(2) Uani 1.00 d
C(26) C -1.0068(7) -0.0516(3) -1.1473(3) 0.021(2) Uani 1.00 d
C(27) C -1.0306(6) 0.0373(3) -1.1267(3) 0.018(1) Uani 1.00 d
C(28) C -0.9983(7) 0.0985(4) -1.1788(3) 0.022(2) Uani 1.00 d
C(29) C -1.0597(6) 0.1811(3) -1.1633(3) 0.019(2) Uani 1.00 d
C(30) C -1.0199(7) 0.2457(4) -1.2126(3) 0.028(2) Uani 1.00 d
C(31) C -1.1283(8) -0.0740(4) -1.1951(4) 0.036(2) Uani 1.00 d
C(32) C -0.8579(7) -0.0636(4) -1.1775(3) 0.026(2) Uani 1.00 d
H(1) H -1.2780 -0.1846 -0.8773 0.0272 Uiso 1.00 calc
H(2) H -1.2258 -0.2636 -0.8450 0.0272 Uiso 1.00 calc
H(3) H -1.2462 -0.2886 -0.9551 0.0239 Uiso 1.00 calc
H(4) H -1.1513 -0.2143 -0.9716 0.0239 Uiso 1.00 calc
H(5) H -1.0461 -0.3516 -0.9100 0.0367 Uiso 1.00 calc
H(6) H -0.8165 -0.2956 -0.9166 0.0357 Uiso 1.00 calc
H(7) H -0.8817 -0.2188 -0.9479 0.0357 Uiso 1.00 calc
H(8) H -0.9362 -0.2691 -0.8199 0.0229 Uiso 1.00 calc
H(9) H -0.7991 -0.1729 -0.7786 0.0275 Uiso 1.00 calc
H(10) H -0.7069 -0.2114 -0.8336 0.0275 Uiso 1.00 calc
H(11) H -0.6941 -0.0635 -0.8362 0.0292 Uiso 1.00 calc
H(12) H -0.9276 -0.0357 -0.8062 0.0151 Uiso 1.00 calc
H(13) H -1.0228 -0.1033 -0.9232 0.0219 Uiso 1.00 calc
H(14) H -1.2599 -0.0632 -0.8990 0.0259 Uiso 1.00 calc
H(15) H -1.2114 -0.0307 -0.8317 0.0259 Uiso 1.00 calc
H(16) H -1.2475 0.0808 -0.8964 0.0283 Uiso 1.00 calc
H(17) H -0.8889 0.0237 -0.9308 0.0197 Uiso 1.00 calc
H(18) H -0.7420 0.0868 -0.8262 0.0229 Uiso 1.00 calc
H(19) H -0.6811 0.0693 -0.8952 0.0229 Uiso 1.00 calc
H(20) H -0.7491 0.1946 -0.9299 0.0368 Uiso 1.00 calc
H(21) H -0.7962 0.2148 -0.8593 0.0368 Uiso 1.00 calc
H(22) H -0.9798 0.1595 -0.9602 0.0212 Uiso 1.00 calc
H(23) H -0.9743 0.1352 -0.7853 0.0249 Uiso 1.00 calc
H(24) H -1.1396 0.1437 -0.8001 0.0249 Uiso 1.00 calc
H(25) H -1.0753 0.0607 -0.7816 0.0249 Uiso 1.00 calc
H(26) H -1.0223 -0.1321 -0.7496 0.0280 Uiso 1.00 calc
H(27) H -1.1870 -0.1276 -0.7666 0.0280 Uiso 1.00 calc
H(28) H -1.1170 -0.2092 -0.7481 0.0280 Uiso 1.00 calc
H(29) H -1.0431 0.2579 -0.8542 0.0225 Uiso 1.00 calc
H(30) H -1.2703 0.2935 -0.9048 0.0406 Uiso 1.00 calc
H(31) H -1.2379 0.2355 -0.9621 0.0406 Uiso 1.00 calc
H(32) H -1.2706 0.2015 -0.8933 0.0406 Uiso 1.00 calc
H(33) H -1.0118 0.3180 -0.9823 0.0172 Uiso 1.00 calc
H(34) H -0.8752 0.3114 -0.9381 0.0172 Uiso 1.00 calc
H(35) H -1.1151 0.3941 -0.8828 0.0282 Uiso 1.00 calc
H(36) H -0.9516 0.4135 -0.8714 0.0282 Uiso 1.00 calc
H(37) H -0.9657 -0.4052 -1.0006 0.0310 Uiso 1.00 calc
H(38) H -0.6575 -0.1308 -0.9376 0.0664 Uiso 1.00 calc
H(39) H -1.2201 0.0287 -0.9932 0.0555 Uiso 1.00 calc
H(40) H -1.2056 0.5382 -0.9799 0.0310 Uiso 1.00 calc
H(41) H -1.2396 0.4609 -0.9641 0.0310 Uiso 1.00 calc
H(42) H -0.9476 -0.0935 -1.0564 0.0420 Uiso 1.00 calc
H(43) H -1.1155 -0.0986 -1.0652 0.0420 Uiso 1.00 calc
H(44) H -1.0154 -0.1627 -1.0967 0.0420 Uiso 1.00 calc
H(45) H -1.1279 0.0438 -1.1156 0.0194 Uiso 1.00 calc
H(46) H -0.8928 0.1062 -1.1842 0.0329 Uiso 1.00 calc
H(47) H -1.0358 0.0834 -1.2201 0.0329 Uiso 1.00 calc
H(48) H -1.0218 0.1980 -1.1212 0.0353 Uiso 1.00 calc
H(49) H -1.1637 0.1759 -1.1583 0.0353 Uiso 1.00 calc
H(50) H -1.0679 0.2969 -1.2013 0.0410 Uiso 1.00 calc
H(51) H -0.9233 0.2533 -1.2183 0.0410 Uiso 1.00 calc
H(52) H -1.0658 0.2316 -1.2550 0.0410 Uiso 1.00 calc
H(53) H -1.2233 -0.0658 -1.1788 0.0487 Uiso 1.00 calc
H(54) H -1.1217 -0.1286 -1.2112 0.0487 Uiso 1.00 calc
H(55) H -1.1204 -0.0403 -1.2350 0.0487 Uiso 1.00 calc
H(56) H -0.8383 -0.1211 -1.1884 0.0290 Uiso 1.00 calc
H(57) H -0.8438 -0.0350 -1.2168 0.0290 Uiso 1.00 calc
H(58) H -0.7832 -0.0492 -1.1473 0.0290 Uiso 1.00 calc
H(59) H -1.0086 0.0387 -1.0315 0.0310 Uiso 1.00 calc

loop_
_atom_site_aniso_label
_atom_site_aniso_U_11
_atom_site_aniso_U_22
_atom_site_aniso_U_33
_atom_site_aniso_U_12
_atom_site_aniso_U_13
_atom_site_aniso_U_23
O(1) 0.026(2) 0.011(2) 0.021(2) -0.004(2) -0.001(2) -0.003(2)
O(2) 0.023(2) 0.020(2) 0.016(2) 0.000(2) -0.001(2) 0.001(2)
O(3) 0.022(2) 0.022(2) 0.013(2) -0.006(2) -0.007(2) -0.003(2)
O(4) 0.018(2) 0.015(2) 0.034(3) 0.000(2) 0.007(2) 0.000(2)
O(5) 0.013(2) 0.019(2) 0.012(2) -0.001(2) -0.001(2) -0.002(2)
N(1) 0.021(3) 0.011(3) 0.031(3) 0.001(2) 0.000(2) 0.004(2)
C(1) 0.019(3) 0.012(3) 0.021(3) -0.007(2) 0.001(3) 0.006(3)
C(2) 0.024(3) 0.010(3) 0.022(3) -0.002(3) -0.001(3) 0.003(3)
C(3) 0.021(3) 0.020(3) 0.013(3) -0.002(3) 0.001(3) -0.002(2)
C(4) 0.023(3) 0.015(3) 0.022(3) 0.006(3) 0.004(3) 0.002(3)
C(5) 0.023(3) 0.015(3) 0.016(3) -0.004(3) -0.007(3) 0.004(2)
C(6) 0.024(3) 0.018(3) 0.017(3) 0.002(3) -0.002(3) 0.008(3)
C(7) 0.027(3) 0.013(3) 0.017(3) -0.001(3) -0.010(3) -0.003(3)
C(8) 0.022(3) 0.013(3) 0.009(3) -0.001(3) 0.001(2) 0.000(2)
C(9) 0.022(3) 0.015(3) 0.011(3) -0.001(3) 0.001(2) -0.003(2)
C(10) 0.021(3) 0.020(3) 0.012(3) -0.004(3) 0.002(2) -0.001(2)
C(11) 0.017(3) 0.025(3) 0.017(3) -0.002(3) 0.003(3) -0.003(3)
C(12) 0.016(3) 0.014(3) 0.014(3) 0.001(2) 0.000(2) 0.003(2)
C(13) 0.015(3) 0.011(3) 0.019(3) 0.001(3) 0.002(3) -0.010(2)
C(14) 0.019(3) 0.017(3) 0.010(3) -0.001(3) -0.004(2) 0.001(2)
C(15) 0.026(3) 0.017(3) 0.015(3) 0.004(3) -0.006(3) -0.003(2)
C(16) 0.026(3) 0.012(3) 0.022(3) 0.003(3) -0.006(3) -0.005(3)
C(17) 0.022(3) 0.009(3) 0.012(3) -0.003(3) 0.000(3) 0.000(2)
C(18) 0.027(3) 0.020(3) 0.018(3) 0.006(3) 0.000(3) -0.005(3)
C(19) 0.038(4) 0.012(3) 0.015(3) -0.002(3) 0.008(3) 0.001(2)
C(20) 0.015(3) 0.024(3) 0.012(3) -0.001(3) -0.008(2) -0.003(2)
C(21) 0.025(3) 0.020(3) 0.024(3) 0.004(3) 0.001(3) -0.002(3)
C(22) 0.026(3) 0.010(3) 0.017(3) 0.004(3) -0.006(3) -0.004(2)
C(23) 0.027(3) 0.013(3) 0.021(3) 0.005(3) 0.001(3) 0.000(3)
C(24) 0.021(3) 0.013(3) 0.017(3) 0.002(3) 0.003(2) -0.005(2)
C(25) 0.027(3) 0.023(3) 0.032(4) -0.004(3) -0.006(3) 0.002(3)
C(26) 0.029(3) 0.011(3) 0.022(3) 0.002(3) -0.008(3) -0.001(3)
C(27) 0.021(3) 0.017(3) 0.016(3) 0.008(3) -0.006(3) -0.002(2)
C(28) 0.031(4) 0.019(3) 0.014(3) 0.008(3) 0.003(3) 0.002(2)
C(29) 0.019(3) 0.018(3) 0.019(3) 0.004(3) 0.003(2) -0.002(2)
C(30) 0.028(3) 0.027(3) 0.030(4) 0.006(3) 0.012(3) 0.005(3)
C(31) 0.043(4) 0.023(4) 0.042(4) 0.010(3) -0.020(4) -0.012(3)
C(32) 0.036(4) 0.019(3) 0.024(3) 0.011(3) 0.005(3) -0.001(3)

loop_
_atom_type_symbol
_atom_type_description
_atom_type_scat_dispersion_real
_atom_type_scat_dispersion_imag
_atom_type_scat_source
C C 0.018 0.009
;International Tables for Crystallography
(1992, Vol. C, Tables 4.2.6.8 and 6.1.1.1)
;
H H 0.000 0.000
;International Tables for Crystallography
(1992, Vol. C, Table 6.1.1.2)
;
O O 0.049 0.032
;International Tables for Crystallography
(1992, Vol. C, Tables 4.2.6.8 and 6.1.1.1)
;
N N 0.031 0.018
;International Tables for Crystallography
(1992, Vol. C, Tables 4.2.6.8 and 6.1.1.1)
;

loop_
_geom_angle_atom_site_label_1
_geom_angle_atom_site_label_2
_geom_angle_atom_site_label_3
_geom_angle
_geom_angle_site_symmetry_2
_geom_angle_site_symmetry_3
_geom_angle_publ_flag
C(2) C(1) C(10) 115.7(5) 1_555 1_555 yes
C(1) C(2) C(3) 109.4(5) 1_555 1_555 yes
O(1) C(3) C(2) 108.9(5) 1_555 1_555 yes
O(1) C(3) C(4) 110.5(5) 1_555 1_555 yes
C(2) C(3) C(4) 110.2(4) 1_555 1_555 yes
C(3) C(4) C(5) 113.0(5) 1_555 1_555 yes
C(4) C(5) C(6) 111.5(5) 1_555 1_555 yes
C(4) C(5) C(10) 113.3(4) 1_555 1_555 yes
C(6) C(5) C(10) 112.8(5) 1_555 1_555 yes
C(5) C(6) C(7) 114.4(5) 1_555 1_555 yes
O(2) C(7) C(6) 112.2(5) 1_555 1_555 yes
O(2) C(7) C(8) 107.3(4) 1_555 1_555 yes
C(6) C(7) C(8) 110.4(5) 1_555 1_555 yes
C(7) C(8) C(9) 113.4(5) 1_555 1_555 yes
C(7) C(8) C(14) 111.5(5) 1_555 1_555 yes
C(9) C(8) C(14) 109.5(5) 1_555 1_555 yes
C(8) C(9) C(10) 111.4(5) 1_555 1_555 yes
C(8) C(9) C(11) 111.7(4) 1_555 1_555 yes
C(10) C(9) C(11) 113.3(5) 1_555 1_555 yes
C(1) C(10) C(5) 108.6(5) 1_555 1_555 yes
C(1) C(10) C(9) 112.5(5) 1_555 1_555 yes
C(1) C(10) C(19) 106.3(5) 1_555 1_555 yes
C(5) C(10) C(9) 109.6(5) 1_555 1_555 yes
C(5) C(10) C(19) 109.8(5) 1_555 1_555 yes
C(9) C(10) C(19) 109.8(5) 1_555 1_555 yes
C(9) C(11) C(12) 114.6(5) 1_555 1_555 yes
O(3) C(12) C(11) 110.8(5) 1_555 1_555 yes
O(3) C(12) C(13) 109.2(5) 1_555 1_555 yes
C(11) C(12) C(13) 111.1(5) 1_555 1_555 yes
C(12) C(13) C(14) 108.5(4) 1_555 1_555 yes
C(12) C(13) C(17) 116.8(5) 1_555 1_555 yes
C(12) C(13) C(18) 108.6(5) 1_555 1_555 yes
C(14) C(13) C(17) 100.5(4) 1_555 1_555 yes
C(14) C(13) C(18) 112.9(5) 1_555 1_555 yes
C(17) C(13) C(18) 109.4(4) 1_555 1_555 yes
C(8) C(14) C(13) 113.6(5) 1_555 1_555 yes
C(8) C(14) C(15) 118.6(5) 1_555 1_555 yes
C(13) C(14) C(15) 104.2(4) 1_555 1_555 yes
C(14) C(15) C(16) 104.9(5) 1_555 1_555 yes
C(15) C(16) C(17) 107.0(5) 1_555 1_555 yes
C(13) C(17) C(16) 102.6(4) 1_555 1_555 yes
C(13) C(17) C(20) 117.9(4) 1_555 1_555 yes
C(16) C(17) C(20) 112.2(4) 1_555 1_555 yes
C(17) C(20) C(21) 113.4(5) 1_555 1_555 yes
C(17) C(20) C(22) 111.2(4) 1_555 1_555 yes
C(21) C(20) C(22) 108.2(5) 1_555 1_555 yes
C(20) C(22) C(23) 111.7(5) 1_555 1_555 yes
C(22) C(23) C(24) 111.6(5) 1_555 1_555 yes
O(4) C(24) N(1) 121.9(5) 1_555 1_555 yes
O(4) C(24) C(23) 121.6(5) 1_555 1_555 yes
N(1) C(24) C(23) 116.5(5) 1_555 1_555 yes
C(25) C(26) C(27) 109.0(5) 1_555 1_555 yes
C(25) C(26) C(31) 107.6(5) 1_555 1_555 yes
C(25) C(26) C(32) 109.9(5) 1_555 1_555 yes
C(27) C(26) C(31) 107.8(5) 1_555 1_555 yes
C(27) C(26) C(32) 111.3(5) 1_555 1_555 yes
C(31) C(26) C(32) 111.1(5) 1_555 1_555 yes
O(5) C(27) C(26) 112.0(4) 1_555 1_555 yes
O(5) C(27) C(28) 107.1(5) 1_555 1_555 yes
C(26) C(27) C(28) 115.0(5) 1_555 1_555 yes
C(27) C(28) C(29) 113.0(5) 1_555 1_555 yes
C(28) C(29) C(30) 114.2(5) 1_555 1_555 yes

loop_
_geom_bond_atom_site_label_1
_geom_bond_atom_site_label_2
_geom_bond_distance
_geom_bond_publ_flag
O(1) C(3) 1.447(6) yes
O(2) C(7) 1.430(7) yes
O(3) C(12) 1.440(6) yes
O(4) C(24) 1.256(7) yes
O(5) C(27) 1.441(6) yes
N(1) C(24) 1.314(8) yes
C(1) C(2) 1.547(8) yes
C(1) C(10) 1.530(7) yes
C(2) C(3) 1.514(8) yes
C(3) C(4) 1.502(8) yes
C(4) C(5) 1.534(8) yes
C(5) C(6) 1.525(8) yes
C(5) C(10) 1.556(8) yes
C(6) C(7) 1.537(8) yes
C(7) C(8) 1.530(8) yes
C(8) C(9) 1.543(7) yes
C(8) C(14) 1.527(8) yes
C(9) C(10) 1.574(8) yes
C(9) C(11) 1.547(8) yes
C(10) C(19) 1.535(7) yes
C(11) C(12) 1.549(8) yes
C(12) C(13) 1.534(8) yes
C(13) C(14) 1.541(7) yes
C(13) C(17) 1.574(8) yes
C(13) C(18) 1.537(7) yes
C(14) C(15) 1.510(8) yes
C(15) C(16) 1.544(8) yes
C(16) C(17) 1.555(8) yes
C(17) C(20) 1.532(8) yes
C(20) C(21) 1.534(8) yes
C(20) C(22) 1.551(8) yes
C(22) C(23) 1.569(7) yes
C(23) C(24) 1.510(7) yes
C(25) C(26) 1.523(8) yes
C(26) C(27) 1.556(7) yes
C(26) C(31) 1.531(8) yes
C(26) C(32) 1.512(9) yes
C(27) C(28) 1.510(8) yes
C(28) C(29) 1.522(8) yes
C(29) C(30) 1.523(8) yes

loop_
_geom_contact_atom_site_label_1
_geom_contact_atom_site_label_2
_geom_contact_distance
_geom_contact_site_symmetry_2
O(1) O(2) 2.756(5) 3_443
O(1) O(4) 2.867(6) 1_545
O(1) N(1) 3.305(6) 1_545
O(1) C(24) 3.407(7) 1_545
O(2) N(1) 2.867(6) 3_553
O(3) O(5) 2.707(5) .
O(3) O(4) 2.731(5) 3_453
O(3) C(27) 3.282(7) .
O(3) C(25) 3.566(7) .
O(4) C(12) 3.428(7) 3_553
O(4) C(3) 3.455(7) 1_565
O(5) N(1) 2.879(6) 3_553
N(1) C(15) 3.542(8) 3_453
N(1) C(14) 3.577(8) 3_453
C(16) C(29) 3.546(8) 3_553

loop_
_geom_torsion_atom_site_label_1
_geom_torsion_atom_site_label_2
_geom_torsion_atom_site_label_3
_geom_torsion_atom_site_label_4
_geom_torsion
_geom_torsion_site_symmetry_1
_geom_torsion_site_symmetry_2
_geom_torsion_site_symmetry_3
_geom_torsion_site_symmetry_4
_geom_torsion_publ_flag
O(1) C(3) C(2) C(1) -178.5(4) 1_555 1_555 1_555 1_555 yes
O(1) C(3) C(4) C(5) 178.4(4) 1_555 1_555 1_555 1_555 yes
O(2) C(7) C(6) C(5) -68.2(7) 1_555 1_555 1_555 1_555 yes
O(2) C(7) C(8) C(9) 69.6(6) 1_555 1_555 1_555 1_555 yes
O(2) C(7) C(8) C(14) -54.5(6) 1_555 1_555 1_555 1_555 yes
O(3) C(12) C(11) C(9) 70.1(6) 1_555 1_555 1_555 1_555 yes
O(3) C(12) C(13) C(14) -68.0(6) 1_555 1_555 1_555 1_555 yes
O(3) C(12) C(13) C(17) 44.7(6) 1_555 1_555 1_555 1_555 yes
O(3) C(12) C(13) C(18) 168.9(4) 1_555 1_555 1_555 1_555 yes
O(4) C(24) C(23) C(22) -79.5(7) 1_555 1_555 1_555 1_555 yes
O(5) C(27) C(26) C(25) 49.6(6) 1_555 1_555 1_555 1_555 yes
O(5) C(27) C(26) C(31) 166.1(5) 1_555 1_555 1_555 1_555 yes
O(5) C(27) C(26) C(32) -71.8(6) 1_555 1_555 1_555 1_555 yes
O(5) C(27) C(28) C(29) -69.9(6) 1_555 1_555 1_555 1_555 yes
N(1) C(24) C(23) C(22) 98.1(6) 1_555 1_555 1_555 1_555 yes
C(1) C(2) C(3) C(4) -57.2(6) 1_555 1_555 1_555 1_555 yes
C(1) C(10) C(5) C(4) 47.8(6) 1_555 1_555 1_555 1_555 yes
C(1) C(10) C(5) C(6) 175.8(5) 1_555 1_555 1_555 1_555 yes
C(1) C(10) C(9) C(8) -174.7(4) 1_555 1_555 1_555 1_555 yes
C(1) C(10) C(9) C(11) 58.4(6) 1_555 1_555 1_555 1_555 yes
C(2) C(1) C(10) C(5) -50.4(6) 1_555 1_555 1_555 1_555 yes
C(2) C(1) C(10) C(9) 71.2(6) 1_555 1_555 1_555 1_555 yes
C(2) C(1) C(10) C(19) -168.6(5) 1_555 1_555 1_555 1_555 yes
C(2) C(3) C(4) C(5) 58.0(6) 1_555 1_555 1_555 1_555 yes
C(3) C(2) C(1) C(10) 56.2(6) 1_555 1_555 1_555 1_555 yes
C(3) C(4) C(5) C(6) 177.5(5) 1_555 1_555 1_555 1_555 yes
C(3) C(4) C(5) C(10) -53.9(6) 1_555 1_555 1_555 1_555 yes
C(4) C(5) C(6) C(7) 76.1(6) 1_555 1_555 1_555 1_555 yes
C(4) C(5) C(10) C(9) -75.5(6) 1_555 1_555 1_555 1_555 yes
C(4) C(5) C(10) C(19) 163.7(5) 1_555 1_555 1_555 1_555 yes
C(5) C(6) C(7) C(8) 51.4(7) 1_555 1_555 1_555 1_555 yes
C(5) C(10) C(9) C(8) -53.7(6) 1_555 1_555 1_555 1_555 yes
C(5) C(10) C(9) C(11) 179.4(4) 1_555 1_555 1_555 1_555 yes
C(6) C(5) C(10) C(9) 52.5(6) 1_555 1_555 1_555 1_555 yes
C(6) C(5) C(10) C(19) -68.3(6) 1_555 1_555 1_555 1_555 yes
C(6) C(7) C(8) C(9) -53.0(6) 1_555 1_555 1_555 1_555 yes
C(6) C(7) C(8) C(14) -177.1(5) 1_555 1_555 1_555 1_555 yes
C(7) C(6) C(5) C(10) -52.7(7) 1_555 1_555 1_555 1_555 yes
C(7) C(8) C(9) C(10) 55.7(6) 1_555 1_555 1_555 1_555 yes
C(7) C(8) C(9) C(11) -176.5(5) 1_555 1_555 1_555 1_555 yes
C(7) C(8) C(14) C(13) -174.8(5) 1_555 1_555 1_555 1_555 yes
C(7) C(8) C(14) C(15) -51.9(7) 1_555 1_555 1_555 1_555 yes
C(8) C(9) C(10) C(19) 67.1(6) 1_555 1_555 1_555 1_555 yes
C(8) C(9) C(11) C(12) 49.6(6) 1_555 1_555 1_555 1_555 yes
C(8) C(14) C(13) C(12) -60.7(6) 1_555 1_555 1_555 1_555 yes
C(8) C(14) C(13) C(17) 176.2(4) 1_555 1_555 1_555 1_555 yes
C(8) C(14) C(13) C(18) 59.8(6) 1_555 1_555 1_555 1_555 yes
C(8) C(14) C(15) C(16) -161.1(5) 1_555 1_555 1_555 1_555 yes
C(9) C(8) C(14) C(13) 59.0(6) 1_555 1_555 1_555 1_555 yes
C(9) C(8) C(14) C(15) -178.2(5) 1_555 1_555 1_555 1_555 yes
C(9) C(11) C(12) C(13) -51.5(6) 1_555 1_555 1_555 1_555 yes
C(10) C(9) C(8) C(14) -179.1(4) 1_555 1_555 1_555 1_555 yes
C(10) C(9) C(11) C(12) 176.4(5) 1_555 1_555 1_555 1_555 yes
C(11) C(9) C(8) C(14) -51.3(6) 1_555 1_555 1_555 1_555 yes
C(11) C(9) C(10) C(19) -59.8(6) 1_555 1_555 1_555 1_555 yes
C(11) C(12) C(13) C(14) 54.5(6) 1_555 1_555 1_555 1_555 yes
C(11) C(12) C(13) C(17) 167.2(4) 1_555 1_555 1_555 1_555 yes
C(11) C(12) C(13) C(18) -68.6(6) 1_555 1_555 1_555 1_555 yes
C(12) C(13) C(14) C(15) 168.8(5) 1_555 1_555 1_555 1_555 yes
C(12) C(13) C(17) C(16) -156.6(5) 1_555 1_555 1_555 1_555 yes
C(12) C(13) C(17) C(20) 79.6(6) 1_555 1_555 1_555 1_555 yes
C(13) C(14) C(15) C(16) -33.6(5) 1_555 1_555 1_555 1_555 yes
C(13) C(17) C(16) C(15) 19.9(6) 1_555 1_555 1_555 1_555 yes
C(13) C(17) C(20) C(21) -60.0(6) 1_555 1_555 1_555 1_555 yes
C(13) C(17) C(20) C(22) 177.8(4) 1_555 1_555 1_555 1_555 yes
C(14) C(13) C(17) C(16) -39.4(5) 1_555 1_555 1_555 1_555 yes
C(14) C(13) C(17) C(20) -163.2(4) 1_555 1_555 1_555 1_555 yes
C(14) C(15) C(16) C(17) 8.0(6) 1_555 1_555 1_555 1_555 yes
C(15) C(14) C(13) C(17) 45.7(5) 1_555 1_555 1_555 1_555 yes
C(15) C(14) C(13) C(18) -70.7(6) 1_555 1_555 1_555 1_555 yes
C(15) C(16) C(17) C(20) 147.3(5) 1_555 1_555 1_555 1_555 yes
C(16) C(17) C(13) C(18) 79.6(5) 1_555 1_555 1_555 1_555 yes
C(16) C(17) C(20) C(21) -178.8(5) 1_555 1_555 1_555 1_555 yes
C(16) C(17) C(20) C(22) 58.9(6) 1_555 1_555 1_555 1_555 yes
C(17) C(20) C(22) C(23) -157.0(5) 1_555 1_555 1_555 1_555 yes
C(18) C(13) C(17) C(20) -44.2(6) 1_555 1_555 1_555 1_555 yes
C(20) C(22) C(23) C(24) -148.6(5) 1_555 1_555 1_555 1_555 yes
C(21) C(20) C(22) C(23) 77.8(6) 1_555 1_555 1_555 1_555 yes
C(25) C(26) C(27) C(28) 172.2(5) 1_555 1_555 1_555 1_555 yes
C(26) C(27) C(28) C(29) 164.9(5) 1_555 1_555 1_555 1_555 yes
C(27) C(28) C(29) C(30) 175.9(5) 1_555 1_555 1_555 1_555 yes
C(28) C(27) C(26) C(31) -71.2(7) 1_555 1_555 1_555 1_555 yes
C(28) C(27) C(26) C(32) 50.8(7) 1_555 1_555 1_555 1_555 yes
